data_7022180
loop_
_publ_author_name
'Gong, Yun'
'Li, Jian'
'Jiang, Peng-Gang'
'Li, Qing-Fang'
'Lin, Jian-Hua'

_publ_section_title
;
 Novel metal(II) coordination polymers based on
 N,N'-bis-(4-pyridyl)phthalamide as supercapacitor electrode materials in
 an aqueous electrolyte.
;
_journal_issue 5
_journal_name_full 'Dalton transactions (Cambridge, England : 2003)'
_journal_page_first 1603
_journal_page_last 1611
_journal_paper_doi 10.1039/c2dt31965a
_journal_volume 42
_journal_year 2013
_chemical_formula_sum 'C48 H33.5 Cd2 N8 O12.75 S2'
_chemical_formula_weight 1215.25
_chemical_name_systematic
;
?
;
_space_group_IT_number 14
_symmetry_cell_setting monoclinic
_symmetry_space_group_name_Hall '-P 2ybc'
_symmetry_space_group_name_H-M 'P 1 21/c 1'
_atom_sites_solution_hydrogens geom
_atom_sites_solution_primary direct
_atom_sites_solution_secondary difmap
_audit_creation_method SHELXL-97
_cell_angle_alpha 90.00
_cell_angle_beta 94.3790(10)
_cell_angle_gamma 90.00
_cell_formula_units_Z 4
_cell_length_a 20.3874(19)
_cell_length_b 19.5406(17)
_cell_length_c 14.9256(13)
_cell_measurement_reflns_used 6461
_cell_measurement_temperature 298(2)
_cell_measurement_theta_max 27.285
_cell_measurement_theta_min 2.313
_cell_volume 5928.7(9)
_computing_cell_refinement 'Bruker SMART'
_computing_data_collection 'Bruker SMART'
_computing_data_reduction 'Bruker SAINT'
_computing_molecular_graphics 'SHELXTL (Sheldrick, 2008)'
_computing_publication_material 'publCIF (Westrip, 2010)'
_computing_structure_refinement 'SHELXTL (Sheldrick, 2008)'
_computing_structure_solution 'SHELXTL (Sheldrick, 2008)'
_diffrn_ambient_temperature 298(2)
_diffrn_measured_fraction_theta_full 0.996
_diffrn_measured_fraction_theta_max 0.996
_diffrn_measurement_device_type 'Bruker SMART APEX CCD'
_diffrn_measurement_method 'phi and omega scans'
_diffrn_radiation_monochromator graphite
_diffrn_radiation_source 'fine-focus sealed tube'
_diffrn_radiation_type MoK\a
_diffrn_radiation_wavelength 0.71073
_diffrn_reflns_av_R_equivalents 0.0000
_diffrn_reflns_av_sigmaI/netI 0.0692
_diffrn_reflns_limit_h_max 24
_diffrn_reflns_limit_h_min -24
_diffrn_reflns_limit_k_max 23
_diffrn_reflns_limit_k_min 0
_diffrn_reflns_limit_l_max 17
_diffrn_reflns_limit_l_min 0
_diffrn_reflns_number 10437
_diffrn_reflns_theta_full 25.02
_diffrn_reflns_theta_max 25.02
_diffrn_reflns_theta_min 2.26
_exptl_absorpt_coefficient_mu 0.848
_exptl_absorpt_correction_T_max 0.880
_exptl_absorpt_correction_T_min 0.840
_exptl_absorpt_correction_type multi-scan
_exptl_absorpt_process_details 'SADABS (Sheldrick, 1996)'
_exptl_crystal_colour colorless
_exptl_crystal_density_diffrn 1.361
_exptl_crystal_density_method 'not measured'
_exptl_crystal_description block
_exptl_crystal_F_000 2430
_exptl_crystal_size_max 0.20
_exptl_crystal_size_mid 0.17
_exptl_crystal_size_min 0.15
_platon_squeeze_details
;
130 electrons were removed from the unit cell,
corresponding to 8 water molecules in the unit
cell. The number of molecules in the unit cell
is 4, indicating the formula unit of complex 2
contains two water molecules.
;
_refine_diff_density_max 0.877
_refine_diff_density_min -0.772
_refine_diff_density_rms 0.099
_refine_ls_extinction_method none
_refine_ls_goodness_of_fit_ref 0.986
_refine_ls_hydrogen_treatment constr
_refine_ls_matrix_type full
_refine_ls_number_parameters 649
_refine_ls_number_reflns 10437
_refine_ls_number_restraints 0
_refine_ls_restrained_S_all 0.986
_refine_ls_R_factor_all 0.0831
_refine_ls_R_factor_gt 0.0490
_refine_ls_shift/su_max 0.001
_refine_ls_shift/su_mean 0.000
_refine_ls_structure_factor_coef Fsqd
_refine_ls_weighting_details 'calc w=1/[\s^2^(Fo^2^)+(0.0688P)^2^+0.0000P] where P=(Fo^2^+2Fc^2^)/3'
_refine_ls_weighting_scheme calc
_refine_ls_wR_factor_gt 0.1262
_refine_ls_wR_factor_ref 0.1390
_reflns_number_gt 6107
_reflns_number_total 10437
_reflns_threshold_expression >2sigma(I)
_cod_data_source_file c2dt31965a.txt
_cod_data_source_block 111206e
_cod_depositor_comments
;
The following automatic conversions were performed:

'_symmetry_cell_setting' value 'Monoclinic' changed to 'monoclinic'
according to /home/saulius/struct/CIF-dictionaries/cif_core.dic
dictionary named 'cif_core.dic' version 2.4.2 from 2011-04-26.

Automatic conversion script
Id: cif_fix_values 1891 2012-01-12 08:04:46Z andrius 
;
_cod_original_sg_symbol_H-M P2(1)/c
_cod_original_formula_sum 'C48 H33.50 Cd2 N8 O12.75 S2'
_cod_database_code 7022180

loop_
_symmetry_equiv_pos_as_xyz
'x, y, z'
'-x, y+1/2, -z+1/2'
'-x, -y, -z'
'x, -y-1/2, z-1/2'

loop_
_atom_site_label
_atom_site_type_symbol
_atom_site_fract_x
_atom_site_fract_y
_atom_site_fract_z
_atom_site_U_iso_or_equiv
_atom_site_adp_type
_atom_site_occupancy
_atom_site_symmetry_multiplicity
_atom_site_calc_flag
_atom_site_refinement_flags
Cd1 Cd 0.332168(18) 0.547170(18) 0.62666(3) 0.03033(13) Uani 1 1 d .
Cd2 Cd 0.327531(19) 0.453324(19) 0.85672(3) 0.03109(13) Uani 1 1 d .
N2 N 0.6508(2) 0.5190(2) 0.6367(3) 0.0450(13) Uani 1 1 d .
H2A H 0.6632 0.4794 0.6196 0.054 Uiso 1 1 calc R
N1 N 0.4466(2) 0.5392(2) 0.6372(3) 0.0385(12) Uani 1 1 d .
N3 N 1.0150(3) 0.5441(3) 0.6354(5) 0.084(2) Uani 1 1 d .
H3A H 0.9989 0.5833 0.6480 0.100 Uiso 1 1 calc R
N4 N 1.2200(2) 0.5459(2) 0.6276(3) 0.0422(12) Uani 1 1 d .
N6 N 0.6464(2) 0.4795(2) 0.8768(3) 0.0410(12) Uani 1 1 d .
H6A H 0.6605 0.5189 0.8955 0.049 Uiso 1 1 calc R
N5 N 0.4409(2) 0.4594(2) 0.8649(3) 0.0355(11) Uani 1 1 d .
N7 N 1.0083(3) 0.4570(3) 0.8531(4) 0.080(2) Uani 1 1 d .
H7A H 0.9900 0.4207 0.8303 0.097 Uiso 1 1 calc R
N8 N 1.2143(2) 0.4567(3) 0.8477(3) 0.0444(12) Uani 1 1 d .
O1 O 0.68885(19) 0.6203(2) 0.6936(3) 0.0551(12) Uani 1 1 d .
O2 O 0.9871(2) 0.4363(3) 0.6021(5) 0.103(2) Uani 1 1 d .
O3 O 0.6794(2) 0.3779(2) 0.8249(3) 0.0599(13) Uani 1 1 d .
O4 O 0.9868(3) 0.5632(4) 0.9081(5) 0.131(3) Uani 1 1 d .
O10 O 0.3341(2) 0.5757(2) 0.7782(3) 0.0528(11) Uani 1 1 d .
O9 O 0.32570(19) 0.56114(18) 0.9239(3) 0.0451(11) Uani 1 1 d .
O11 O 0.3313(2) 0.83205(18) 1.0895(3) 0.0493(11) Uani 1 1 d .
O12 O 0.33605(19) 0.90463(17) 0.9789(3) 0.0423(10) Uani 1 1 d .
O7 O 0.3323(2) 0.42217(18) 0.7074(3) 0.0500(11) Uani 1 1 d .
O8 O 0.32700(19) 0.43873(17) 0.5618(3) 0.0413(10) Uani 1 1 d .
O6 O 0.3267(2) 0.16705(17) 0.3943(3) 0.0488(11) Uani 1 1 d .
O5 O 0.33223(19) 0.09491(17) 0.5074(3) 0.0438(10) Uani 1 1 d .
O13 O 0.2335(4) 0.2444(3) 0.8058(6) 0.053(2) Uani 0.50 1 d P
H13C H 0.2594 0.2735 0.8317 0.064 Uiso 0.50 1 d PR
H13D H 0.2537 0.2064 0.8037 0.064 Uiso 0.50 1 d PR
O14 O 0.7626(6) 0.2584(6) 0.8477(9) 0.030(3) Uani 0.25 1 d P
H14C H 0.7412 0.2956 0.8392 0.036 Uiso 0.25 1 d PR
H14D H 0.7367 0.2286 0.8668 0.036 Uiso 0.25 1 d PR
S1 S 0.33024(8) 0.70434(7) 0.97884(10) 0.0413(4) Uani 1 1 d .
S2 S 0.32841(8) 0.29556(7) 0.50513(10) 0.0402(4) Uani 1 1 d .
C6 C 0.6993(3) 0.5663(4) 0.6591(4) 0.0457(15) Uani 1 1 d .
C13 C 0.9709(3) 0.4933(4) 0.6212(5) 0.066(2) Uani 1 1 d .
C7 C 0.7681(3) 0.5426(3) 0.6434(4) 0.0463(15) Uani 1 1 d .
C8 C 0.7888(3) 0.4764(3) 0.6442(5) 0.062(2) Uani 1 1 d .
H8 H 0.7591 0.4409 0.6506 0.075 Uiso 1 1 calc R
C9 C 0.8556(3) 0.4622(4) 0.6352(6) 0.073(2) Uani 1 1 d .
H9 H 0.8689 0.4167 0.6337 0.088 Uiso 1 1 calc R
C10 C 0.9007(3) 0.5113(4) 0.6287(6) 0.0766(17) Uani 1 1 d .
C11 C 0.8795(3) 0.5778(4) 0.6233(5) 0.0766(17) Uani 1 1 d .
H11 H 0.9093 0.6125 0.6132 0.092 Uiso 1 1 calc R
C12 C 0.8126(3) 0.5941(4) 0.6328(6) 0.087(3) Uani 1 1 d .
H12 H 0.7989 0.6395 0.6319 0.105 Uiso 1 1 calc R
C1 C 0.4766(3) 0.4816(3) 0.6157(5) 0.063(2) Uani 1 1 d .
H1 H 0.4506 0.4441 0.5988 0.076 Uiso 1 1 calc R
C2 C 0.5425(3) 0.4743(3) 0.6170(5) 0.0560(19) Uani 1 1 d .
H2 H 0.5606 0.4323 0.6029 0.067 Uiso 1 1 calc R
C3 C 0.5830(3) 0.5293(3) 0.6391(3) 0.0357(13) Uani 1 1 d .
C4 C 0.5537(3) 0.5903(3) 0.6593(4) 0.0555(18) Uani 1 1 d .
H4 H 0.5787 0.6290 0.6740 0.067 Uiso 1 1 calc R
C5 C 0.4860(3) 0.5920(3) 0.6569(5) 0.0561(18) Uani 1 1 d .
H5 H 0.4664 0.6334 0.6702 0.067 Uiso 1 1 calc R
C16 C 1.1835(3) 0.4913(4) 0.6047(5) 0.066(2) Uani 1 1 d .
H16 H 1.2053 0.4527 0.5860 0.079 Uiso 1 1 calc R
C15 C 1.1159(3) 0.4871(4) 0.6065(5) 0.074(2) Uani 1 1 d .
H15 H 1.0939 0.4468 0.5899 0.089 Uiso 1 1 calc R
C14 C 1.0824(3) 0.5420(4) 0.6324(6) 0.0827(19) Uani 1 1 d .
C18 C 1.1205(3) 0.5981(4) 0.6581(6) 0.0827(19) Uani 1 1 d .
H18 H 1.0999 0.6369 0.6785 0.099 Uiso 1 1 calc R
C17 C 1.1868(3) 0.5986(4) 0.6548(6) 0.087(3) Uani 1 1 d .
H17 H 1.2097 0.6380 0.6727 0.104 Uiso 1 1 calc R
C24 C 0.6929(3) 0.4336(4) 0.8561(4) 0.0517(17) Uani 1 1 d .
C31 C 0.9676(4) 0.5051(5) 0.8837(5) 0.073(2) Uani 1 1 d .
C25 C 0.7634(3) 0.4567(4) 0.8716(4) 0.0543(18) Uani 1 1 d .
C26 C 0.8085(4) 0.4057(5) 0.8824(6) 0.100(3) Uani 1 1 d .
H26 H 0.7948 0.3605 0.8870 0.120 Uiso 1 1 calc R
C27 C 0.8768(4) 0.4215(5) 0.8868(7) 0.108(3) Uani 1 1 d .
H27 H 0.9079 0.3866 0.8922 0.130 Uiso 1 1 calc R
C28 C 0.8967(3) 0.4881(4) 0.8830(5) 0.070(2) Uani 1 1 d .
C29 C 0.8504(4) 0.5381(4) 0.8801(5) 0.075(2) Uani 1 1 d .
H29 H 0.8636 0.5836 0.8815 0.091 Uiso 1 1 calc R
C30 C 0.7832(3) 0.5226(4) 0.8750(5) 0.073(2) Uani 1 1 d .
H30 H 0.7523 0.5577 0.8739 0.087 Uiso 1 1 calc R
C19 C 0.4791(3) 0.4067(3) 0.8483(5) 0.0579(18) Uani 1 1 d .
H19 H 0.4584 0.3652 0.8347 0.069 Uiso 1 1 calc R
C20 C 0.5476(3) 0.4079(3) 0.8495(5) 0.0557(18) Uani 1 1 d .
H20 H 0.5715 0.3691 0.8366 0.067 Uiso 1 1 calc R
C21 C 0.5787(3) 0.4700(3) 0.8711(4) 0.0399(14) Uani 1 1 d .
C22 C 0.5396(3) 0.5244(3) 0.8904(4) 0.0500(17) Uani 1 1 d .
H22 H 0.5586 0.5665 0.9056 0.060 Uiso 1 1 calc R
C23 C 0.4732(3) 0.5170(3) 0.8873(5) 0.0564(18) Uani 1 1 d .
H23 H 0.4485 0.5548 0.9020 0.068 Uiso 1 1 calc R
C34 C 1.1779(4) 0.4051(4) 0.8211(6) 0.093(3) Uani 1 1 d .
H34 H 1.1982 0.3666 0.7991 0.111 Uiso 1 1 calc R
C33 C 1.1104(3) 0.4046(4) 0.8237(6) 0.0821(18) Uani 1 1 d .
H33 H 1.0869 0.3659 0.8042 0.099 Uiso 1 1 calc R
C32 C 1.0771(3) 0.4602(4) 0.8548(6) 0.0821(18) Uani 1 1 d .
C36 C 1.1137(4) 0.5141(4) 0.8778(5) 0.082(3) Uani 1 1 d .
H36 H 1.0941 0.5538 0.8973 0.098 Uiso 1 1 calc R
C35 C 1.1821(3) 0.5115(4) 0.8730(5) 0.077(2) Uani 1 1 d .
H35 H 1.2064 0.5506 0.8886 0.093 Uiso 1 1 calc R
C42 C 0.3309(2) 0.4010(3) 0.6289(4) 0.0302(13) Uani 1 1 d .
C48 C 0.3337(3) 0.8452(3) 1.0085(4) 0.0369(14) Uani 1 1 d .
C41 C 0.3344(3) 0.3261(3) 0.6138(3) 0.0349(13) Uani 1 1 d .
C40 C 0.3408(4) 0.2750(3) 0.6737(4) 0.059(2) Uani 1 1 d .
H40 H 0.3436 0.2818 0.7355 0.070 Uiso 1 1 calc R
C39 C 0.3427(4) 0.2094(3) 0.6329(4) 0.062(2) Uani 1 1 d .
H39 H 0.3489 0.1688 0.6650 0.075 Uiso 1 1 calc R
C38 C 0.3346(3) 0.2126(2) 0.5424(4) 0.0371(14) Uani 1 1 d .
C43 C 0.3310(3) 0.5998(3) 0.8550(4) 0.0367(14) Uani 1 1 d .
C37 C 0.3295(3) 0.1548(3) 0.4762(4) 0.0365(13) Uani 1 1 d .
C44 C 0.3346(3) 0.6734(3) 0.8721(4) 0.0366(14) Uani 1 1 d .
C45 C 0.3416(3) 0.7246(3) 0.8127(4) 0.0571(19) Uani 1 1 d .
H45 H 0.3454 0.7176 0.7517 0.069 Uiso 1 1 calc R
C46 C 0.3424(3) 0.7903(3) 0.8533(4) 0.0573(19) Uani 1 1 d .
H46 H 0.3462 0.8311 0.8219 0.069 Uiso 1 1 calc R
C47 C 0.3370(3) 0.7868(2) 0.9421(4) 0.0400(15) Uani 1 1 d .

loop_
_atom_site_aniso_label
_atom_site_aniso_U_11
_atom_site_aniso_U_22
_atom_site_aniso_U_33
_atom_site_aniso_U_23
_atom_site_aniso_U_13
_atom_site_aniso_U_12
Cd1 0.0292(2) 0.0232(2) 0.0391(3) 0.00228(17) 0.00574(18) 0.00073(16)
Cd2 0.0320(3) 0.0242(2) 0.0370(3) 0.00162(17) 0.00227(18) -0.00092(16)
N2 0.029(3) 0.049(3) 0.058(3) -0.017(3) 0.012(2) -0.003(2)
N1 0.027(3) 0.038(3) 0.052(3) 0.001(2) 0.010(2) 0.002(2)
N3 0.035(4) 0.083(5) 0.136(6) -0.009(4) 0.026(4) 0.000(3)
N4 0.029(3) 0.044(3) 0.055(3) -0.004(2) 0.011(2) -0.001(2)
N6 0.021(3) 0.046(3) 0.055(3) -0.004(2) 0.001(2) -0.006(2)
N5 0.030(3) 0.036(3) 0.040(3) 0.004(2) 0.000(2) -0.002(2)
N7 0.046(4) 0.127(6) 0.071(4) 0.005(4) 0.021(3) 0.004(4)
N8 0.038(3) 0.051(3) 0.045(3) 0.001(2) 0.002(2) 0.001(3)
O1 0.041(3) 0.056(3) 0.068(3) -0.020(2) 0.000(2) 0.000(2)
O2 0.034(3) 0.103(5) 0.176(7) -0.032(4) 0.021(4) 0.000(3)
O3 0.050(3) 0.055(3) 0.077(3) -0.019(2) 0.020(2) 0.004(2)
O4 0.042(4) 0.140(6) 0.214(8) -0.059(5) 0.032(4) 0.004(4)
O10 0.059(3) 0.053(3) 0.045(3) -0.028(2) -0.003(2) 0.013(2)
O9 0.054(3) 0.025(2) 0.058(3) -0.0054(19) 0.015(2) -0.0012(18)
O11 0.071(3) 0.033(2) 0.044(3) -0.0065(19) 0.008(2) 0.000(2)
O12 0.058(3) 0.0155(19) 0.054(3) -0.0038(17) 0.005(2) -0.0003(17)
O7 0.060(3) 0.036(2) 0.053(3) -0.015(2) 0.003(2) 0.000(2)
O8 0.048(3) 0.027(2) 0.048(3) 0.0049(18) 0.001(2) 0.0024(17)
O6 0.081(3) 0.026(2) 0.039(3) -0.0076(19) 0.004(2) -0.002(2)
O5 0.055(3) 0.023(2) 0.053(3) -0.0054(18) 0.002(2) 0.0015(18)
O13 0.048(5) 0.029(4) 0.082(7) -0.004(4) 0.001(5) 0.001(4)
O14 0.026(8) 0.010(6) 0.056(10) -0.004(6) 0.011(7) -0.005(5)
S1 0.0642(11) 0.0236(7) 0.0366(9) -0.0019(6) 0.0066(8) -0.0021(7)
S2 0.0604(10) 0.0242(7) 0.0360(9) -0.0035(6) 0.0044(7) 0.0021(7)
C6 0.026(3) 0.072(5) 0.038(4) 0.006(3) 0.003(3) -0.007(3)
C13 0.029(4) 0.089(6) 0.079(5) 0.001(5) 0.004(4) 0.002(4)
C7 0.036(4) 0.054(4) 0.050(4) 0.002(3) 0.006(3) -0.006(3)
C8 0.037(4) 0.062(4) 0.088(6) -0.018(4) -0.002(4) -0.009(3)
C9 0.035(4) 0.070(5) 0.112(7) -0.023(4) -0.001(4) 0.005(4)
C10 0.034(3) 0.080(4) 0.116(5) 0.006(4) 0.009(3) -0.005(3)
C11 0.034(3) 0.080(4) 0.116(5) 0.006(4) 0.009(3) -0.005(3)
C12 0.032(4) 0.069(5) 0.160(9) -0.001(5) 0.008(5) -0.003(4)
C1 0.033(4) 0.036(4) 0.121(7) -0.006(4) 0.007(4) -0.004(3)
C2 0.032(4) 0.037(3) 0.102(6) -0.009(3) 0.023(4) 0.002(3)
C3 0.033(3) 0.048(3) 0.026(3) 0.002(2) 0.005(2) 0.000(3)
C4 0.035(4) 0.054(4) 0.076(5) -0.026(4) 0.001(3) -0.001(3)
C5 0.021(3) 0.056(4) 0.092(5) -0.025(4) 0.009(3) 0.002(3)
C16 0.032(4) 0.072(5) 0.093(6) -0.020(4) 0.004(4) 0.006(4)
C15 0.025(4) 0.094(6) 0.100(6) -0.034(5) -0.011(4) -0.009(4)
C14 0.028(3) 0.079(4) 0.140(6) -0.021(4) 0.003(3) 0.004(3)
C18 0.028(3) 0.079(4) 0.140(6) -0.021(4) 0.003(3) 0.004(3)
C17 0.020(4) 0.069(5) 0.171(9) -0.029(5) 0.006(4) -0.009(3)
C24 0.043(4) 0.067(5) 0.047(4) -0.005(3) 0.020(3) 0.006(3)
C31 0.040(5) 0.110(7) 0.070(5) -0.009(5) 0.017(4) -0.012(5)
C25 0.029(4) 0.076(5) 0.060(5) 0.007(4) 0.017(3) 0.004(3)
C26 0.044(5) 0.101(7) 0.159(9) 0.026(6) 0.036(5) 0.006(5)
C27 0.042(5) 0.104(7) 0.180(11) 0.027(7) 0.015(6) 0.019(5)
C28 0.041(5) 0.084(6) 0.086(6) 0.012(5) 0.009(4) 0.010(4)
C29 0.045(5) 0.080(5) 0.103(7) -0.024(5) 0.020(4) -0.006(4)
C30 0.034(4) 0.084(6) 0.101(6) -0.017(5) 0.011(4) 0.007(4)
C19 0.045(4) 0.045(4) 0.083(5) -0.014(4) 0.006(4) -0.008(3)
C20 0.041(4) 0.047(4) 0.080(5) -0.011(3) 0.014(4) 0.001(3)
C21 0.030(3) 0.053(4) 0.037(3) 0.003(3) 0.006(3) -0.001(3)
C22 0.033(4) 0.039(3) 0.078(5) -0.008(3) 0.001(3) -0.004(3)
C23 0.032(4) 0.042(4) 0.094(6) -0.011(4) -0.003(3) 0.004(3)
C34 0.045(5) 0.058(5) 0.175(9) -0.020(5) 0.014(5) 0.004(4)
C33 0.028(3) 0.079(4) 0.140(6) -0.013(4) 0.012(3) -0.010(3)
C32 0.028(3) 0.079(4) 0.140(6) -0.013(4) 0.012(3) -0.010(3)
C36 0.045(5) 0.089(6) 0.113(7) -0.034(5) 0.012(5) 0.013(4)
C35 0.034(4) 0.089(6) 0.109(7) -0.032(5) 0.009(4) -0.008(4)
C42 0.031(3) 0.027(3) 0.034(3) -0.008(3) 0.009(3) 0.001(2)
C48 0.031(3) 0.031(3) 0.050(4) -0.006(3) 0.011(3) 0.002(2)
C41 0.049(4) 0.026(3) 0.031(3) -0.005(2) 0.005(3) -0.002(2)
C40 0.124(6) 0.031(3) 0.020(3) -0.009(3) 0.007(4) -0.004(4)
C39 0.127(7) 0.029(3) 0.031(4) 0.004(3) 0.003(4) -0.008(4)
C38 0.056(4) 0.022(3) 0.033(3) -0.005(2) 0.003(3) 0.003(3)
C43 0.030(3) 0.028(3) 0.051(4) -0.008(3) -0.003(3) 0.006(2)
C37 0.035(3) 0.022(3) 0.051(4) -0.004(3) -0.002(3) -0.002(2)
C44 0.048(4) 0.025(3) 0.037(3) 0.000(2) 0.004(3) 0.002(2)
C45 0.109(6) 0.031(3) 0.032(4) -0.003(3) 0.014(4) 0.004(3)
C46 0.100(6) 0.025(3) 0.047(4) 0.008(3) 0.008(4) 0.000(3)
C47 0.050(4) 0.019(3) 0.052(4) -0.010(3) 0.010(3) -0.001(2)

loop_
_atom_type_symbol
_atom_type_description
_atom_type_scat_dispersion_real
_atom_type_scat_dispersion_imag
_atom_type_scat_source
C C 0.0033 0.0016 'International Tables Vol C Tables 4.2.6.8 and 6.1.1.4'
H H 0.0000 0.0000 'International Tables Vol C Tables 4.2.6.8 and 6.1.1.4'
N N 0.0061 0.0033 'International Tables Vol C Tables 4.2.6.8 and 6.1.1.4'
O O 0.0106 0.0060 'International Tables Vol C Tables 4.2.6.8 and 6.1.1.4'
S S 0.1246 0.1234 'International Tables Vol C Tables 4.2.6.8 and 6.1.1.4'
Cd Cd -0.8075 1.2024 'International Tables Vol C Tables 4.2.6.8 and 6.1.1.4'

loop_
_geom_angle_atom_site_label_1
_geom_angle_atom_site_label_2
_geom_angle_atom_site_label_3
_geom_angle
_geom_angle_site_symmetry_1
_geom_angle_site_symmetry_3
N4 Cd1 O10 86.51(16) 1_455 .
N4 Cd1 O8 88.81(15) 1_455 .
O10 Cd1 O8 128.22(14) . .
N4 Cd1 N1 173.89(16) 1_455 .
O10 Cd1 N1 90.45(15) . .
O8 Cd1 N1 88.90(14) . .
N4 Cd1 O12 96.47(15) 1_455 4_575
O10 Cd1 O12 142.98(13) . 4_575
O8 Cd1 O12 88.79(12) . 4_575
N1 Cd1 O12 89.14(14) . 4_575
N4 Cd1 O11 91.26(15) 1_455 4_575
O10 Cd1 O11 89.36(14) . 4_575
O8 Cd1 O11 142.32(14) . 4_575
N1 Cd1 O11 94.01(14) . 4_575
O12 Cd1 O11 53.77(12) 4_575 4_575
N4 Cd1 O7 87.42(14) 1_455 .
O10 Cd1 O7 77.59(13) . .
O8 Cd1 O7 50.68(12) . .
N1 Cd1 O7 86.75(14) . .
O12 Cd1 O7 139.29(11) 4_575 .
O11 Cd1 O7 166.94(13) 4_575 .
N4 Cd1 C48 94.15(16) 1_455 4_575
O10 Cd1 C48 116.17(16) . 4_575
O8 Cd1 C48 115.60(16) . 4_575
N1 Cd1 C48 91.95(15) . 4_575
O12 Cd1 C48 26.92(14) 4_575 4_575
O11 Cd1 C48 26.85(14) 4_575 4_575
O7 Cd1 C48 166.21(15) . 4_575
N8 Cd2 N5 175.40(17) 1_455 .
N8 Cd2 O7 93.82(16) 1_455 .
N5 Cd2 O7 87.06(15) . .
N8 Cd2 O9 87.16(16) 1_455 .
N5 Cd2 O9 88.85(14) . .
O7 Cd2 O9 130.75(14) . .
N8 Cd2 O6 90.96(16) 1_455 4_566
N5 Cd2 O6 93.57(14) . 4_566
O7 Cd2 O6 88.23(13) . 4_566
O9 Cd2 O6 141.01(14) . 4_566
N8 Cd2 O5 91.94(15) 1_455 4_566
N5 Cd2 O5 90.15(14) . 4_566
O7 Cd2 O5 141.69(13) . 4_566
O9 Cd2 O5 87.32(13) . 4_566
O6 Cd2 O5 53.80(12) 4_566 4_566
N8 Cd2 O10 91.84(15) 1_455 .
N5 Cd2 O10 83.90(14) . .
O7 Cd2 O10 78.83(12) . .
O9 Cd2 O10 51.94(12) . .
O6 Cd2 O10 166.92(12) 4_566 .
O5 Cd2 O10 138.80(12) 4_566 .
C6 N2 C3 126.3(5) . .
C1 N1 C5 115.4(5) . .
C1 N1 Cd1 121.1(4) . .
C5 N1 Cd1 123.3(4) . .
C13 N3 C14 129.0(7) . .
C16 N4 C17 114.5(5) . .
C16 N4 Cd1 123.2(4) . 1_655
C17 N4 Cd1 122.2(4) . 1_655
C24 N6 C21 127.2(5) . .
C19 N5 C23 114.6(5) . .
C19 N5 Cd2 123.4(4) . .
C23 N5 Cd2 122.0(4) . .
C31 N7 C32 126.8(7) . .
C34 N8 C35 115.5(6) . .
C34 N8 Cd2 123.0(4) . 1_655
C35 N8 Cd2 121.5(4) . 1_655
C43 O10 Cd1 170.7(4) . .
C43 O10 Cd2 85.8(3) . .
Cd1 O10 Cd2 102.38(13) . .
C43 O9 Cd2 100.4(3) . .
C48 O11 Cd1 91.2(3) . 4_576
C48 O12 Cd1 92.0(3) . 4_576
C42 O7 Cd2 174.4(4) . .
C42 O7 Cd1 83.2(3) . .
Cd2 O7 Cd1 101.02(13) . .
C42 O8 Cd1 102.0(3) . .
C37 O6 Cd2 92.3(3) . 4_565
C37 O5 Cd2 91.1(3) . 4_565
C44 S1 C47 91.3(3) . .
C38 S2 C41 91.4(2) . .
O1 C6 N2 123.1(6) . .
O1 C6 C7 122.2(6) . .
N2 C6 C7 114.6(6) . .
O2 C13 N3 121.9(7) . .
O2 C13 C10 121.5(7) . .
N3 C13 C10 116.6(7) . .
C8 C7 C12 119.4(6) . .
C8 C7 C6 125.6(6) . .
C12 C7 C6 114.9(6) . .
C7 C8 C9 119.3(6) . .
C10 C9 C8 122.8(7) . .
C9 C10 C11 118.0(7) . .
C9 C10 C13 120.4(7) . .
C11 C10 C13 121.5(7) . .
C10 C11 C12 120.6(7) . .
C7 C12 C11 119.7(7) . .
N1 C1 C2 124.2(6) . .
C1 C2 C3 119.8(5) . .
C2 C3 C4 117.7(5) . .
C2 C3 N2 117.1(5) . .
C4 C3 N2 125.1(5) . .
C5 C4 C3 117.8(6) . .
N1 C5 C4 125.0(5) . .
N4 C16 C15 125.6(6) . .
C14 C15 C16 119.1(7) . .
C15 C14 N3 124.2(7) . .
C15 C14 C18 115.2(6) . .
N3 C14 C18 120.6(7) . .
C17 C18 C14 122.5(7) . .
N4 C17 C18 123.0(7) . .
O3 C24 N6 122.8(6) . .
O3 C24 C25 121.1(6) . .
N6 C24 C25 116.2(6) . .
O4 C31 N7 123.0(7) . .
O4 C31 C28 119.4(8) . .
N7 C31 C28 117.6(8) . .
C30 C25 C26 119.9(7) . .
C30 C25 C24 124.8(6) . .
C26 C25 C24 115.3(7) . .
C25 C26 C27 119.8(8) . .
C28 C27 C26 119.9(8) . .
C27 C28 C29 118.6(7) . .
C27 C28 C31 120.4(7) . .
C29 C28 C31 121.0(8) . .
C28 C29 C30 121.5(7) . .
C25 C30 C29 119.8(7) . .
N5 C19 C20 125.9(6) . .
C19 C20 C21 117.0(5) . .
C22 C21 N6 118.3(5) . .
C22 C21 C20 117.5(5) . .
N6 C21 C20 124.2(5) . .
C23 C22 C21 120.2(6) . .
N5 C23 C22 124.7(6) . .
N8 C34 C33 123.1(7) . .
C34 C33 C32 121.4(7) . .
C36 C32 C33 115.7(7) . .
C36 C32 N7 125.8(7) . .
C33 C32 N7 118.4(7) . .
C32 C36 C35 120.1(7) . .
N8 C35 C36 124.0(7) . .
O8 C42 O7 124.0(5) . .
O8 C42 C41 117.7(5) . .
O7 C42 C41 118.3(5) . .
O12 C48 O11 123.1(5) . .
O12 C48 C47 117.8(5) . .
O11 C48 C47 119.1(5) . .
O12 C48 Cd1 61.1(3) . 4_576
O11 C48 Cd1 62.0(3) . 4_576
C47 C48 Cd1 177.8(4) . 4_576
C40 C41 C42 129.6(5) . .
C40 C41 S2 111.5(4) . .
C42 C41 S2 118.9(4) . .
C41 C40 C39 113.0(5) . .
C38 C39 C40 112.5(5) . .
C39 C38 C37 128.5(5) . .
C39 C38 S2 111.6(4) . .
C37 C38 S2 119.9(4) . .
O10 C43 O9 121.8(5) . .
O10 C43 C44 121.9(5) . .
O9 C43 C44 116.3(5) . .
O6 C37 O5 122.7(5) . .
O6 C37 C38 120.0(5) . .
O5 C37 C38 117.2(5) . .
C45 C44 C43 128.3(5) . .
C45 C44 S1 111.4(4) . .
C43 C44 S1 120.3(4) . .
C44 C45 C46 112.8(5) . .
C47 C46 C45 112.1(5) . .
C46 C47 C48 128.1(5) . .
C46 C47 S1 112.4(4) . .
C48 C47 S1 119.5(4) . .

loop_
_geom_bond_atom_site_label_1
_geom_bond_atom_site_label_2
_geom_bond_distance
_geom_bond_site_symmetry_2
Cd1 N4 2.288(4) 1_455
Cd1 O10 2.327(4) .
Cd1 O8 2.328(4) .
Cd1 N1 2.331(4) .
Cd1 O12 2.405(4) 4_575
Cd1 O11 2.424(4) 4_575
Cd1 O7 2.724(4) .
Cd1 C48 2.746(5) 4_575
Cd2 N8 2.303(5) 1_455
Cd2 N5 2.309(4) .
Cd2 O7 2.319(4) .
Cd2 O9 2.335(3) .
Cd2 O6 2.419(3) 4_566
Cd2 O5 2.434(4) 4_566
Cd2 O10 2.670(4) .
N2 C6 1.377(7) .
N2 C3 1.400(7) .
N1 C1 1.333(7) .
N1 C5 1.327(7) .
N3 C13 1.346(9) .
N3 C14 1.379(8) .
N4 C16 1.331(8) .
N4 C17 1.313(7) .
N4 Cd1 2.288(4) 1_655
N6 C24 1.357(7) .
N6 C21 1.389(7) .
N5 C19 1.325(7) .
N5 C23 1.333(7) .
N7 C31 1.356(9) .
N7 C32 1.403(8) .
N8 C34 1.297(8) .
N8 C35 1.326(8) .
N8 Cd2 2.303(5) 1_655
O1 C6 1.202(7) .
O2 C13 1.201(9) .
O3 C24 1.208(7) .
O4 C31 1.246(9) .
O10 C43 1.244(6) .
O9 C43 1.288(6) .
O11 C48 1.241(6) .
O11 Cd1 2.424(3) 4_576
O12 C48 1.244(6) .
O12 Cd1 2.405(4) 4_576
O7 C42 1.242(6) .
O8 C42 1.240(6) .
O6 C37 1.242(6) .
O6 Cd2 2.419(3) 4_565
O5 C37 1.260(6) .
O5 Cd2 2.434(4) 4_565
S1 C44 1.712(5) .
S1 C47 1.710(5) .
S2 C38 1.716(5) .
S2 C41 1.723(5) .
C6 C7 1.511(8) .
C13 C10 1.486(9) .
C7 C8 1.360(8) .
C7 C12 1.373(8) .
C8 C9 1.405(9) .
C9 C10 1.339(9) .
C10 C11 1.369(10) .
C11 C12 1.420(9) .
C1 C2 1.349(8) .
C2 C3 1.379(7) .
C3 C4 1.377(7) .
C4 C5 1.379(8) .
C16 C15 1.383(8) .
C15 C14 1.344(9) .
C14 C18 1.380(9) .
C18 C17 1.356(8) .
C24 C25 1.507(9) .
C31 C28 1.482(10) .
C25 C30 1.349(9) .
C25 C26 1.359(9) .
C26 C27 1.424(10) .
C27 C28 1.364(11) .
C28 C29 1.357(9) .
C29 C30 1.399(9) .
C19 C20 1.395(8) .
C20 C21 1.395(8) .
C21 C22 1.372(7) .
C22 C23 1.359(8) .
C34 C33 1.378(9) .
C33 C32 1.381(9) .
C32 C36 1.320(9) .
C36 C35 1.403(9) .
C42 C41 1.485(7) .
C48 C47 1.517(7) .
C48 Cd1 2.746(5) 4_576
C41 C40 1.339(7) .
C40 C39 1.420(7) .
C39 C38 1.350(7) .
C38 C37 1.498(7) .
C43 C44 1.462(7) .
C44 C45 1.353(7) .
C45 C46 1.419(8) .
C46 C47 1.341(7) .

loop_
_platon_squeeze_void_nr
_platon_squeeze_void_average_x
_platon_squeeze_void_average_y
_platon_squeeze_void_average_z
_platon_squeeze_void_volume
_platon_squeeze_void_count_electrons
_platon_squeeze_void_content
1 -0.003 0.250 -0.060 596 50 ' '
2 0.499 0.250 -0.037 195 15 ' '
3 1.003 0.750 0.022 596 50 ' '
4 0.501 0.750 0.014 195 15 ' '
